data_1576846
loop_
_publ_author_name
'Takayama, Orie'
'Toriumi, Naoyuki'
'Hanaoka, Kenjiro'
'Uchiyama, Masanobu'

_publ_section_title
;
 Near-infrared (NIR)-responsive activation of Ru-benziphthalocyanine
 complexes <i>via</i> singlet-triplet transition.
;
_journal_issue 19
_journal_name_full 'Chemical science'
_journal_page_first 9600
_journal_page_last 9608
_journal_paper_doi 10.1039/d5sc09646d
_journal_volume 17
_journal_year 2026
_chemical_formula_moiety 'C16 H24 N3 Ru, C H6 B11 Br6'
_chemical_formula_sum 'C17 H30 B11 Br6 N3 Ru'
_chemical_formula_weight 975.88
_space_group_crystal_system orthorhombic
_space_group_IT_number 33
_space_group_name_Hall 'P 2c -2n'
_space_group_name_H-M_alt 'P n a 21'
_atom_sites_solution_hydrogens geom
_atom_sites_solution_primary dual
_audit_creation_date 2024-10-30
_audit_creation_method
;
Olex2 1.5-ac6-012
(compiled 2023.08.24 svn.re1ec1418 for Rigaku Oxford Diffraction, GUI svn.r6817)
;
_audit_update_record
;
2025-07-12 deposited with the CCDC.	2026-03-10 downloaded from the CCDC.
;
_cell_angle_alpha 90
_cell_angle_beta 90
_cell_angle_gamma 90
_cell_formula_units_Z 4
_cell_length_a 13.6340(7)
_cell_length_b 17.5899(10)
_cell_length_c 13.8373(8)
_cell_measurement_reflns_used 3505
_cell_measurement_temperature 123.15
_cell_measurement_theta_max 73.8340
_cell_measurement_theta_min 4.0520
_cell_volume 3318.5(3)
_computing_cell_refinement 'CrysAlisPro 1.171.43.98a (Rigaku OD, 2023)'
_computing_data_collection 'CrysAlisPro system (CCD 43.98a 64-bit (release 24-11-2023))'
_computing_data_reduction 'CrysAlisPro 1.171.43.98a (Rigaku OD, 2023)'
_computing_molecular_graphics 'Olex2 1.5-ac6-012 (Dolomanov et al., 2009)'
_computing_publication_material 'Olex2 1.5-ac6-012 (Dolomanov et al., 2009)'
_computing_structure_refinement 'SHELXL 2018/1 (Sheldrick, 2015)'
_computing_structure_solution 'SHELXT 2014/5 (Sheldrick, 2014)'
_diffrn_ambient_temperature 123.15
_diffrn_detector 'Hybrid Pixel Array Detector'
_diffrn_detector_area_resol_mean 10.0000
_diffrn_detector_type HyPix
_diffrn_measured_fraction_theta_full 0.998
_diffrn_measured_fraction_theta_max 0.998
_diffrn_measurement_details
;
List of Runs (angles in degrees, time in seconds):

  # Type    Start    End  Width  t~exp~   \w     \q     \k     \f   Frames
#--------------------------------------------------------------------------
  1  \w    -21.00  25.00   0.50   30.00    --   47.88 -39.00  73.00   92
  2  \w     65.00 120.00   0.50   30.00    --   47.88 140.00  93.00  110
  3  \w    -97.00 -52.00   0.50   50.00    -- -106.00 130.00 -79.00   90
  4  \w    105.00 164.00   0.50   50.00    --  107.43  82.00  36.00  118
  5  \w     42.00 116.00   0.50   50.00    --  107.43-130.00-151.00  148
  6  \w    -14.00  25.00   0.50   30.00    --  -47.88  19.00  30.00   78
  7  \w    -23.00  16.00   0.50   30.00    --   47.88 -19.00-180.00   78
  8  \w    -20.00   8.00   0.50   30.00    --   47.88 -19.00-150.00   56
  9  \w    -63.00 -35.00   0.50   50.00    -- -106.00  57.00  30.00   56
 10  \w    -67.00 -42.00   0.50   50.00    -- -106.00  57.00-120.00   50
 11  \w   -122.00 -57.00   0.50   50.00    -- -106.00  77.00 120.00  130
 12  \w    -65.00 -40.00   0.50   50.00    -- -106.00  57.00 -90.00   50
 13  \w    -65.00 -37.00   0.50   50.00    -- -106.00  57.00 -30.00   56
 14  \w     35.00  60.00   0.50   50.00    --  107.43 -57.00-180.00   50
 15  \w     35.00  67.00   0.50   50.00    --  107.43 -57.00  90.00   64
 16  \w     35.00  60.00   0.50   50.00    --  107.43 -57.00  60.00   50
;
_diffrn_measurement_device 'four-circle diffractometer'
_diffrn_measurement_device_type 'XtaLAB Synergy, Single source at home/near, HyPix'
_diffrn_measurement_method '\w scans'
_diffrn_orient_matrix_type 'CrysAlisPro convention (1999,Acta A55,543-557)'
_diffrn_orient_matrix_UB_11 -0.0489449000
_diffrn_orient_matrix_UB_12 0.0372008000
_diffrn_orient_matrix_UB_13 0.0884328000
_diffrn_orient_matrix_UB_21 0.0276935000
_diffrn_orient_matrix_UB_22 0.0791478000
_diffrn_orient_matrix_UB_23 -0.0391440000
_diffrn_orient_matrix_UB_31 -0.0980778000
_diffrn_orient_matrix_UB_32 0.0036876000
_diffrn_orient_matrix_UB_33 -0.0551523000
_diffrn_radiation_monochromator mirror
_diffrn_radiation_probe x-ray
_diffrn_radiation_type 'Cu K\a'
_diffrn_radiation_wavelength 1.54184
_diffrn_reflns_av_R_equivalents 0.0583
_diffrn_reflns_av_unetI/netI 0.0548
_diffrn_reflns_Laue_measured_fraction_full 0.998
_diffrn_reflns_Laue_measured_fraction_max 0.998
_diffrn_reflns_limit_h_max 8
_diffrn_reflns_limit_h_min -16
_diffrn_reflns_limit_k_max 20
_diffrn_reflns_limit_k_min -21
_diffrn_reflns_limit_l_max 12
_diffrn_reflns_limit_l_min -16
_diffrn_reflns_number 11968
_diffrn_reflns_point_group_measured_fraction_full 0.799
_diffrn_reflns_point_group_measured_fraction_max 0.799
_diffrn_reflns_theta_full 67.078
_diffrn_reflns_theta_max 67.078
_diffrn_reflns_theta_min 4.065
_diffrn_source 'micro-focus sealed X-ray tube'
_diffrn_source_type 'PhotonJet (Cu) X-ray Source'
_exptl_absorpt_coefficient_mu 12.394
_exptl_absorpt_correction_T_max 0.936
_exptl_absorpt_correction_T_min 0.814
_exptl_absorpt_correction_type gaussian
_exptl_absorpt_process_details
;
CrysAlisPro 1.171.43.98a (Rigaku Oxford Diffraction, 2023)
Numerical absorption correction based on gaussian integration over
a multifaceted crystal model
Empirical absorption correction using spherical harmonics,
implemented in SCALE3 ABSPACK scaling algorithm.
;
_exptl_crystal_colour yellow
_exptl_crystal_colour_primary yellow
_exptl_crystal_density_diffrn 1.953
_exptl_crystal_description block
_exptl_crystal_F_000 1848
_exptl_crystal_size_max 0.08
_exptl_crystal_size_mid 0.07
_exptl_crystal_size_min 0.06
_refine_diff_density_max 1.665
_refine_diff_density_min -1.051
_refine_diff_density_rms 0.161
_refine_ls_abs_structure_details
;
 Classical Flack method preferred over Parsons because s.u. lower.
;
_refine_ls_abs_structure_Flack 0.28(7)
_refine_ls_extinction_method none
_refine_ls_goodness_of_fit_ref 1.028
_refine_ls_hydrogen_treatment constr
_refine_ls_matrix_type full
_refine_ls_number_parameters 327
_refine_ls_number_reflns 4739
_refine_ls_number_restraints 230
_refine_ls_restrained_S_all 1.004
_refine_ls_R_factor_all 0.1035
_refine_ls_R_factor_gt 0.0728
_refine_ls_shift/su_max 0.002
_refine_ls_shift/su_mean 0.000
_refine_ls_structure_factor_coef Fsqd
_refine_ls_weighting_details 'w=1/[\s^2^(Fo^2^)+(0.1502P)^2^] where P=(Fo^2^+2Fc^2^)/3'
_refine_ls_weighting_scheme calc
_refine_ls_wR_factor_gt 0.1972
_refine_ls_wR_factor_ref 0.2221
_reflns_Friedel_coverage 0.532
_reflns_Friedel_fraction_full 0.581
_reflns_Friedel_fraction_max 0.581
_reflns_number_gt 3203
_reflns_number_total 4739
_reflns_threshold_expression 'I > 2\s(I)'
_cod_data_source_file d5sc09646d2.cif
_cod_data_source_block ot237-rucp_auto
_cod_depositor_comments 'Adding full bibliography for 1576846--1576847.cif.'
_cod_database_code 1576846
_shelx_shelxl_version_number 2018/1
_chemical_oxdiff_formula 'C117 H30 B11 N3 Br6 Ru '
_shelx_space_group_comment
;
The symmetry employed for this shelxl refinement is uniquely defined
by the following loop, which should always be used as a source of
symmetry information in preference to the above space-group names.
They are only intended as comments.
;
_shelx_estimated_absorpt_t_max 0.523
_shelx_estimated_absorpt_t_min 0.437
_olex2_refinement_description
;
1. Fixed Uiso
 At 1.2 times of:
  All B(H) groups, All C(H) groups
 At 1.5 times of:
  All C(H,H,H) groups
2. Restrained distances
 H00K_$1-H00R
 -2 with sigma of 0.02
3. Uiso/Uaniso restraints and constraints
C00A \\sim C00S \\sim N008: within 1.7A with sigma of 0.04 and sigma for
terminal atoms of 0.08 within 1.7A
B00D \\sim B00K \\sim B00L \\sim B00E \\sim B00M \\sim B00T \\sim B00N \\sim
B00F \\sim B00Z \\sim B00Q \\sim B00W: within 1.7A with sigma of 0.04 and sigma
for terminal atoms of 0.08 within 1.7A
C00I \\sim B00M \\sim B00E \\sim B00W \\sim B00Q \\sim B00N \\sim B00T \\sim
B00D \\sim B00K \\sim B00L \\sim B00Z \\sim B00F: within 1.7A with sigma of
0.04 and sigma for terminal atoms of 0.08 within 1.7A
4. Rigid body (RIGU) restrains
 B00Q, C00I, B00W, B00E, B00L, B00Z, B00K, B00M, B00D, B00T, B00N, B00F
 with sigma for 1-2 distances of 0.004 and sigma for 1-3 distances of 0.004
5.a :
 C19(C009,C00G,C00H,C00U,C11,C00V,C00R,C17,C00X)
5.b Me refined with riding coordinates:
 C00X(H00P,H00Q,H00R)
5.c Idealised Me refined as rotating group:
 C00C(H00A,H00B,H00C), C00O(H00D,H00E,H00F), C00S(H00G,H00H,H00I), C11(H11A,
 H11B,H11C), C00V(H00J,H00K,H00L), C00R(H00M,H00N,H00O), C17(H17A,H17B,H17C)
5.d Boron cage BH refined with riding coordinates:
 B00E(H00S), C00I(H00T), B00M(H00U), B00N(H00V), B00Q(H00W), B00W(H00X)
;
_olex2_submission_special_instructions 'No special instructions were received'
_oxdiff_exptl_absorpt_empirical_details
;
Empirical correction (ABSPACK) includes:
- Absorption correction using spherical harmonics
- Frame scaling
;
_oxdiff_exptl_absorpt_empirical_full_max 2.030
_oxdiff_exptl_absorpt_empirical_full_min 0.527

loop_
_space_group_symop_operation_xyz
'x, y, z'
'-x, -y, z+1/2'
'x+1/2, -y+1/2, z'
'-x+1/2, y+1/2, z+1/2'

loop_
_atom_site_label
_atom_site_type_symbol
_atom_site_fract_x
_atom_site_fract_y
_atom_site_fract_z
_atom_site_U_iso_or_equiv
_atom_site_adp_type
_atom_site_occupancy
_atom_site_site_symmetry_order
_atom_site_calc_flag
_atom_site_refinement_flags_posn
_atom_site_refinement_flags_adp
_atom_site_refinement_flags_occupancy
_atom_site_disorder_assembly
_atom_site_disorder_group
Ru01 Ru 0.10711(9) 0.65961(7) 0.4946(4) 0.0606(4) Uani 1 1 d . . . . .
Br02 Br 0.6391(4) 0.4360(3) 0.2700(3) 0.0791(14) Uani 1 1 d . . . . .
Br03 Br 0.67806(13) 0.56306(9) 0.4949(5) 0.0639(5) Uani 1 1 d . . . . .
Br04 Br 0.47836(12) 0.40557(11) 0.4950(5) 0.0671(6) Uani 1 1 d . . . . .
Br05 Br 0.5833(4) 0.2336(3) 0.3564(3) 0.0751(14) Uani 1 1 d . . . . .
Br06 Br 0.5857(4) 0.2338(3) 0.6319(3) 0.0782(14) Uani 1 1 d . . . . .
Br07 Br 0.6372(4) 0.4379(2) 0.7196(3) 0.0740(13) Uani 1 1 d . . . . .
N008 N 0.1225(18) 0.749(2) 0.392(3) 0.074(9) Uani 1 1 d . U . . .
C00A C 0.128(2) 0.788(3) 0.326(2) 0.067(10) Uani 1 1 d . U . . .
N00B N 0.2567(10) 0.6520(8) 0.494(3) 0.062(4) Uani 1 1 d . . . . .
C00C C 0.138(3) 0.8424(19) 0.735(4) 0.106(17) Uani 1 1 d . . . . .
H00A H 0.172295 0.888618 0.714798 0.158 Uiso 1 1 calc R U . . .
H00B H 0.172556 0.818863 0.789047 0.158 Uiso 1 1 calc R U . . .
H00C H 0.070848 0.855540 0.755001 0.158 Uiso 1 1 calc R U . . .
B00D B 0.696(2) 0.3922(17) 0.394(3) 0.047(5) Uani 1 1 d . U . . .
B00E B 0.811(3) 0.418(2) 0.422(3) 0.061(5) Uani 1 1 d . U . . .
H00S H 0.855022 0.456734 0.373821 0.074 Uiso 1 1 calc R U . . .
B00F B 0.663(3) 0.305(2) 0.555(4) 0.060(5) Uani 1 1 d . U . . .
C00I C 0.8490(13) 0.3438(12) 0.4766(17) 0.058(5) Uani 1 1 d . U . . .
H00T H 0.927948 0.330636 0.461605 0.069 Uiso 1 1 calc R U . . .
C00J C 0.3385(15) 0.6418(11) 0.497(5) 0.079(7) Uani 1 1 d . . . . .
B00K B 0.6184(13) 0.3827(11) 0.501(4) 0.051(4) Uani 1 1 d . U . . .
B00L B 0.7088(14) 0.4546(11) 0.499(4) 0.058(4) Uani 1 1 d . U . . .
B00M B 0.795(2) 0.325(2) 0.403(2) 0.053(5) Uani 1 1 d . U . . .
H00U H 0.833528 0.296337 0.341718 0.064 Uiso 1 1 calc R U . . .
B00N B 0.7711(16) 0.2697(12) 0.508(2) 0.057(5) Uani 1 1 d . . . . .
H00V H 0.793431 0.209537 0.522270 0.068 Uiso 1 1 calc R U . . .
C00O C 0.4441(15) 0.6287(16) 0.486(4) 0.101(12) Uani 1 1 d . . . . .
H00D H 0.458442 0.614021 0.419361 0.151 Uiso 1 1 calc R U . . .
H00E H 0.464660 0.587958 0.529998 0.151 Uiso 1 1 calc R U . . .
H00F H 0.479811 0.675453 0.502029 0.151 Uiso 1 1 calc R U . . .
C00P C 0.134(3) 0.7895(15) 0.654(3) 0.066(11) Uani 1 1 d . . . . .
B00Q B 0.780(3) 0.332(2) 0.607(2) 0.062(6) Uani 1 1 d . . . . .
H00W H 0.809374 0.314321 0.679072 0.075 Uiso 1 1 calc R U . . .
C00S C 0.143(3) 0.845(2) 0.251(2) 0.067(10) Uani 1 1 d . U . . .
H00G H 0.107944 0.829136 0.192330 0.101 Uiso 1 1 calc R U . . .
H00H H 0.212896 0.849414 0.237247 0.101 Uiso 1 1 calc R U . . .
H00I H 0.117153 0.893834 0.273135 0.101 Uiso 1 1 calc R U . . .
B00T B 0.670(3) 0.301(2) 0.431(3) 0.055(5) Uani 1 1 d . . . . .
B00W B 0.810(3) 0.424(2) 0.550(3) 0.064(6) Uani 1 1 d . U . . .
H00X H 0.863269 0.462749 0.585946 0.077 Uiso 1 1 calc R U . . .
N00Y N 0.1228(19) 0.7425(14) 0.6043(19) 0.053(7) Uani 1 1 d . . . . .
B00Z B 0.688(3) 0.403(2) 0.604(3) 0.062(6) Uani 1 1 d . . . . .
C19 C 0.0902(9) 0.5404(6) 0.5339(10) 0.100(16) Uani 1 1 d G . . . .
C009 C 0.0553(9) 0.5542(7) 0.4393(10) 0.073(9) Uani 1 1 d G . . . .
C00G C -0.0237(9) 0.6060(7) 0.4457(10) 0.071(9) Uani 1 1 d G . . . .
C00H C -0.0376(8) 0.6242(7) 0.5443(10) 0.063(8) Uani 1 1 d G . . . .
C00U C 0.0328(9) 0.5837(7) 0.5988(9) 0.072(7) Uani 1 1 d G . . . .
C11 C 0.1738(13) 0.4889(9) 0.5607(15) 0.109(12) Uani 1 1 d G . . . .
H11A H 0.226835 0.494554 0.513478 0.164 Uiso 1 1 calc R U . . .
H11B H 0.151007 0.436040 0.561026 0.164 Uiso 1 1 calc R U . . .
H11C H 0.197978 0.502438 0.625133 0.164 Uiso 1 1 calc R U . . .
C00V C 0.0952(14) 0.5198(11) 0.3479(13) 0.117(14) Uani 1 1 d G . . . .
H00J H 0.055331 0.536409 0.292893 0.176 Uiso 1 1 calc R U . . .
H00K H 0.093013 0.464253 0.352758 0.176 Uiso 1 1 calc R U . . .
H00L H 0.163152 0.536350 0.338604 0.176 Uiso 1 1 calc R U . . .
C00R C -0.0826(14) 0.6363(11) 0.3624(13) 0.097(11) Uani 1 1 d G . . . .
H00M H -0.140961 0.662471 0.387089 0.145 Uiso 1 1 calc R U . . .
H00N H -0.102816 0.594118 0.320657 0.145 Uiso 1 1 calc R U . . .
H00O H -0.042580 0.672122 0.325212 0.145 Uiso 1 1 calc R U . . .
C17 C -0.1139(12) 0.6773(10) 0.5842(15) 0.121(15) Uani 1 1 d G . . . .
H17A H -0.081644 0.718411 0.619921 0.182 Uiso 1 1 calc R U . . .
H17B H -0.157562 0.649292 0.627686 0.182 Uiso 1 1 calc R U . . .
H17C H -0.152191 0.698896 0.530878 0.182 Uiso 1 1 calc R U . . .
C00X C 0.0446(15) 0.5862(11) 0.7067(12) 0.109(11) Uani 1 1 d G . . . .
H00P H 0.098828 0.552897 0.725954 0.163 Uiso 1 1 calc R U . . .
H00Q H 0.058833 0.638429 0.726989 0.163 Uiso 1 1 calc R U . . .
H00R H -0.016119 0.568906 0.737533 0.163 Uiso 1 1 calc DR U . . .

loop_
_atom_site_aniso_label
_atom_site_aniso_U_11
_atom_site_aniso_U_22
_atom_site_aniso_U_33
_atom_site_aniso_U_23
_atom_site_aniso_U_13
_atom_site_aniso_U_12
Ru01 0.0526(7) 0.0595(8) 0.0698(9) 0.000(2) 0.001(2) -0.0045(5)
Br02 0.087(3) 0.091(3) 0.059(3) 0.001(3) -0.001(3) -0.013(3)
Br03 0.0643(10) 0.0554(9) 0.0719(12) 0.001(3) 0.001(3) 0.0014(7)
Br04 0.0507(9) 0.0731(11) 0.0774(13) -0.008(3) 0.000(3) 0.0000(7)
Br05 0.100(4) 0.063(3) 0.063(3) -0.013(2) 0.002(3) -0.009(2)
Br06 0.087(3) 0.067(3) 0.081(3) 0.009(3) 0.005(3) -0.013(2)
Br07 0.109(4) 0.063(2) 0.050(2) -0.008(2) 0.006(3) -0.007(2)
N008 0.037(13) 0.09(2) 0.10(2) 0.010(17) 0.008(13) -0.013(12)
C00A 0.063(19) 0.11(3) 0.033(14) -0.015(16) -0.013(13) -0.003(17)
N00B 0.052(8) 0.065(8) 0.069(10) 0.00(2) -0.028(19) 0.003(6)
C00C 0.12(3) 0.036(17) 0.16(5) 0.03(2) 0.02(3) 0.00(2)
B00D 0.050(11) 0.041(11) 0.050(9) 0.001(9) 0.010(9) 0.002(8)
B00E 0.053(10) 0.067(10) 0.064(12) 0.003(11) 0.005(10) 0.002(9)
B00F 0.061(11) 0.056(11) 0.063(10) 0.007(11) 0.007(11) 0.010(9)
C00I 0.054(7) 0.075(9) 0.044(12) 0.007(8) 0.003(7) 0.005(6)
C00J 0.071(13) 0.060(11) 0.106(19) -0.01(3) 0.02(3) -0.005(9)
B00K 0.053(7) 0.053(8) 0.046(10) 0.001(12) 0.007(10) 0.000(6)
B00L 0.058(8) 0.053(8) 0.063(11) -0.010(11) -0.004(13) -0.003(6)
B00M 0.052(10) 0.060(11) 0.048(10) 0.006(9) 0.003(8) 0.008(8)
B00N 0.069(9) 0.058(8) 0.044(14) 0.000(9) 0.004(10) 0.009(7)
C00O 0.059(11) 0.102(17) 0.14(3) -0.07(3) -0.02(2) -0.005(11)
C00P 0.08(2) 0.017(11) 0.10(3) 0.001(14) 0.011(19) 0.002(12)
B00Q 0.071(14) 0.072(14) 0.043(10) -0.002(10) 0.010(9) 0.012(10)
C00S 0.09(2) 0.08(2) 0.028(13) 0.000(14) -0.003(15) -0.014(18)
B00T 0.057(11) 0.045(10) 0.063(9) -0.001(11) 0.004(10) 0.002(9)
B00W 0.061(11) 0.065(11) 0.066(12) 0.004(10) -0.009(11) 0.003(9)
N00Y 0.086(19) 0.034(11) 0.038(12) 0.029(11) 0.018(11) 0.017(10)
B00Z 0.067(14) 0.065(15) 0.054(10) -0.014(11) 0.003(10) 0.008(11)
C19 0.10(2) 0.040(12) 0.16(5) -0.015(15) -0.02(2) 0.004(13)
C009 0.11(2) 0.073(19) 0.040(16) -0.030(14) 0.017(15) -0.029(17)
C00G 0.08(2) 0.063(15) 0.064(19) -0.010(12) -0.032(16) -0.021(14)
C00H 0.038(11) 0.070(15) 0.08(2) -0.016(13) 0.001(12) -0.021(10)
C00U 0.095(19) 0.079(18) 0.043(14) 0.010(13) -0.027(14) -0.010(14)
C11 0.084(18) 0.068(17) 0.18(4) 0.004(18) -0.06(2) 0.001(14)
C00V 0.09(2) 0.14(3) 0.12(3) -0.07(3) 0.02(2) -0.03(2)
C00R 0.13(3) 0.08(2) 0.08(2) 0.029(17) -0.042(19) -0.032(19)
C17 0.09(2) 0.064(19) 0.21(5) -0.01(2) 0.03(2) -0.034(16)
C00X 0.14(3) 0.10(2) 0.09(2) 0.010(19) 0.01(2) -0.03(2)

loop_
_atom_type_symbol
_atom_type_description
_atom_type_scat_dispersion_real
_atom_type_scat_dispersion_imag
_atom_type_scat_source
C C 0.0181 0.0091 'International Tables Vol C Tables 4.2.6.8 and 6.1.1.4'
H H 0.0000 0.0000 'International Tables Vol C Tables 4.2.6.8 and 6.1.1.4'
B B 0.0090 0.0039 'International Tables Vol C Tables 4.2.6.8 and 6.1.1.4'
Br Br -0.6763 1.2805 'International Tables Vol C Tables 4.2.6.8 and 6.1.1.4'
N N 0.0311 0.0180 'International Tables Vol C Tables 4.2.6.8 and 6.1.1.4'
Ru Ru 0.0552 3.2960 'International Tables Vol C Tables 4.2.6.8 and 6.1.1.4'

loop_
_exptl_crystal_face_index_h
_exptl_crystal_face_index_k
_exptl_crystal_face_index_l
_exptl_crystal_face_perp_dist
-7 3 -5 0.0308
1 11 -2 0.0179
4 -8 4 0.0512
-2 -11 1 0.0411
-6 2 -7 0.0313
4 4 -8 0.0333
7 -1 5 0.0384
-8 -3 4 0.0501
-5 2 7 0.0376
5 -2 -7 0.0281

loop_
_geom_angle_atom_site_label_1
_geom_angle_atom_site_label_2
_geom_angle_atom_site_label_3
_geom_angle
_geom_angle_site_symmetry_1
_geom_angle_site_symmetry_3
_geom_angle_publ_flag
N008 Ru01 C19 152.8(11) . . ?
N008 Ru01 C009 116.1(11) . . ?
N008 Ru01 C00G 101.5(9) . . ?
N008 Ru01 C00H 120.7(8) . . ?
N008 Ru01 C00U 157.8(8) . . ?
N00B Ru01 N008 87.0(11) . . ?
N00B Ru01 N00Y 87.0(11) . . ?
N00B Ru01 C19 92.5(6) . . ?
N00B Ru01 C009 105.8(7) . . ?
N00B Ru01 C00G 143.7(8) . . ?
N00B Ru01 C00H 152.3(9) . . ?
N00B Ru01 C00U 114.8(9) . . ?
N00Y Ru01 N008 87.5(8) . . ?
N00Y Ru01 C19 119.7(7) . . ?
N00Y Ru01 C009 153.2(7) . . ?
N00Y Ru01 C00G 128.2(8) . . ?
N00Y Ru01 C00H 93.5(8) . . ?
N00Y Ru01 C00U 89.7(7) . . ?
C19 Ru01 C00H 63.3(3) . . ?
C19 Ru01 C00U 37.6(2) . . ?
C009 Ru01 C19 38.3(2) . . ?
C009 Ru01 C00G 38.8(2) . . ?
C009 Ru01 C00H 64.1(3) . . ?
C009 Ru01 C00U 63.6(3) . . ?
C00G Ru01 C19 64.1(3) . . ?
C00G Ru01 C00H 38.3(2) . . ?
C00G Ru01 C00U 63.6(3) . . ?
C00H Ru01 C00U 37.5(2) . . ?
C00A N008 Ru01 169(3) . . ?
N008 C00A C00S 172(4) . . ?
C00J N00B Ru01 174(2) . . ?
B00E B00D Br02 117(2) . . ?
B00E B00D B00K 112(3) . . ?
B00E B00D B00L 64(2) . . ?
B00E B00D B00M 58(2) . . ?
B00E B00D B00T 112(3) . . ?
B00K B00D Br02 120(2) . . ?
B00K B00D B00L 57.8(17) . . ?
B00L B00D Br02 119(2) . . ?
B00M B00D Br02 127(2) . . ?
B00M B00D B00K 108(2) . . ?
B00M B00D B00L 105(2) . . ?
B00T B00D Br02 122(3) . . ?
B00T B00D B00K 64(2) . . ?
B00T B00D B00L 110(3) . . ?
B00T B00D B00M 61(2) . . ?
B00D B00E B00L 62(2) . . ?
B00D B00E B00W 104(3) . . ?
C00I B00E B00D 101(3) . . ?
C00I B00E B00L 104(3) . . ?
C00I B00E B00M 46.6(18) . . ?
C00I B00E B00W 65(3) . . ?
B00M B00E B00D 65(2) . . ?
B00M B00E B00L 109(3) . . ?
B00M B00E B00W 102(3) . . ?
B00W B00E B00L 54(3) . . ?
B00K B00F Br06 125(3) . . ?
B00K B00F B00N 115(3) . . ?
B00K B00F B00Q 106(3) . . ?
B00K B00F B00T 67(3) . . ?
B00K B00F B00Z 59(2) . . ?
B00N B00F Br06 116(2) . . ?
B00N B00F B00Q 59.5(19) . . ?
B00N B00F B00Z 108(3) . . ?
B00Q B00F Br06 116(3) . . ?
B00Q B00F B00Z 57(2) . . ?
B00T B00F Br06 123(4) . . ?
B00T B00F B00N 64(3) . . ?
B00T B00F B00Q 111(4) . . ?
B00T B00F B00Z 113(3) . . ?
B00Z B00F Br06 120(3) . . ?
B00E C00I B00N 122(2) . . ?
B00E C00I B00Q 111(2) . . ?
B00E C00I B00W 62.2(14) . . ?
B00M C00I B00E 70(2) . . ?
B00M C00I B00N 69.7(18) . . ?
B00M C00I B00Q 113.8(17) . . ?
B00M C00I B00W 118(2) . . ?
B00N C00I B00Q 54.9(15) . . ?
B00N C00I B00W 105(2) . . ?
B00W C00I B00Q 56.6(18) . . ?
N00B C00J C00O 172(7) . . ?
B00D B00K Br04 121(3) . . ?
B00D B00K B00T 55.5(19) . . ?
B00F B00K Br04 123(2) . . ?
B00F B00K B00D 103(2) . . ?
B00F B00K B00L 110(2) . . ?
B00F B00K B00T 58.2(12) . . ?
B00F B00K B00Z 66(3) . . ?
B00L B00K Br04 122.3(12) . . ?
B00L B00K B00D 61(2) . . ?
B00L B00K B00T 106(2) . . ?
B00T B00K Br04 120(2) . . ?
B00Z B00K Br04 122(2) . . ?
B00Z B00K B00D 109.0(14) . . ?
B00Z B00K B00L 59(3) . . ?
B00Z B00K B00T 112(2) . . ?
B00D B00L Br03 123(3) . . ?
B00D B00L B00E 54(2) . . ?
B00E B00L Br03 118(3) . . ?
B00K B00L Br03 123.4(12) . . ?
B00K B00L B00D 61(2) . . ?
B00K B00L B00E 106(2) . . ?
B00W B00L Br03 121(2) . . ?
B00W B00L B00D 103(2) . . ?
B00W B00L B00E 60.2(14) . . ?
B00W B00L B00K 110(2) . . ?
B00W B00L B00Z 67(3) . . ?
B00Z B00L Br03 120(3) . . ?
B00Z B00L B00D 109.5(14) . . ?
B00Z B00L B00E 115(2) . . ?
B00Z B00L B00K 60(2) . . ?
B00E B00M B00D 58(2) . . ?
B00E B00M B00N 116(3) . . ?
B00E B00M B00T 109(2) . . ?
C00I B00M B00D 108(3) . . ?
C00I B00M B00E 63(2) . . ?
C00I B00M B00N 66.8(18) . . ?
C00I B00M B00T 116(3) . . ?
B00N B00M B00D 106(2) . . ?
B00N B00M B00T 62(2) . . ?
B00T B00M B00D 57.2(18) . . ?
B00F B00N C00I 110(2) . . ?
B00F B00N B00M 106(2) . . ?
B00F B00N B00Q 63(2) . . ?
B00F B00N B00T 58.1(13) . . ?
C00I B00N B00M 43.6(16) . . ?
C00I B00N B00Q 71.4(17) . . ?
C00I B00N B00T 95.2(19) . . ?
B00M B00N B00T 59.7(19) . . ?
B00Q B00N B00M 106.3(15) . . ?
B00Q B00N B00T 109(2) . . ?
N00Y C00P C00C 169(4) . . ?
B00F B00Q C00I 95(2) . . ?
B00F B00Q B00W 105(3) . . ?
B00N B00Q B00F 58(2) . . ?
B00N B00Q C00I 53.7(13) . . ?
B00N B00Q B00W 103(3) . . ?
B00N B00Q B00Z 112(3) . . ?
B00W B00Q C00I 55(2) . . ?
B00Z B00Q B00F 63(2) . . ?
B00Z B00Q C00I 104(2) . . ?
B00Z B00Q B00W 62(2) . . ?
B00D B00T Br05 122(3) . . ?
B00D B00T B00F 105(3) . . ?
B00D B00T B00K 60.9(19) . . ?
B00D B00T B00M 61.5(19) . . ?
B00D B00T B00N 107(3) . . ?
B00F B00T Br05 121(3) . . ?
B00F B00T B00K 55(3) . . ?
B00F B00T B00M 105(4) . . ?
B00F B00T B00N 58(3) . . ?
B00K B00T Br05 121(2) . . ?
B00M B00T Br05 127(3) . . ?
B00M B00T B00K 107(2) . . ?
B00M B00T B00N 58.5(18) . . ?
B00N B00T Br05 125(2) . . ?
B00N B00T B00K 102(3) . . ?
B00E B00W C00I 53(2) . . ?
B00E B00W B00Q 113(4) . . ?
B00E B00W B00Z 114(4) . . ?
C00I B00W B00Q 68(2) . . ?
C00I B00W B00Z 110(3) . . ?
B00L B00W B00E 66(3) . . ?
B00L B00W C00I 106(3) . . ?
B00L B00W B00Q 107(3) . . ?
B00L B00W B00Z 59(3) . . ?
B00Q B00W B00Z 57(2) . . ?
C00P N00Y Ru01 174(2) . . ?
Br07 B00Z B00F 123(3) . . ?
Br07 B00Z B00W 128(3) . . ?
B00K B00Z Br07 124(3) . . ?
B00K B00Z B00F 55(2) . . ?
B00K B00Z B00Q 105(2) . . ?
B00K B00Z B00W 101(3) . . ?
B00L B00Z Br07 127(2) . . ?
B00L B00Z B00F 102(3) . . ?
B00L B00Z B00K 61(2) . . ?
B00L B00Z B00Q 106(2) . . ?
B00L B00Z B00W 54(2) . . ?
B00Q B00Z Br07 119(3) . . ?
B00Q B00Z B00F 60(2) . . ?
B00Q B00Z B00W 61(2) . . ?
B00W B00Z B00F 102(3) . . ?
C009 C19 Ru01 68.9(4) . . ?
C009 C19 C00U 108.0 . . ?
C009 C19 C11 126.0 . . ?
C00U C19 Ru01 72.5(4) . . ?
C00U C19 C11 126.0 . . ?
C11 C19 Ru01 124.2(3) . . ?
C19 C009 Ru01 72.8(4) . . ?
C19 C009 C00V 126.0 . . ?
C00G C009 Ru01 70.7(4) . . ?
C00G C009 C19 108.0 . . ?
C00G C009 C00V 126.0 . . ?
C00V C009 Ru01 122.2(4) . . ?
C009 C00G Ru01 70.5(4) . . ?
C009 C00G C00H 108.0 . . ?
C009 C00G C00R 126.0 . . ?
C00H C00G Ru01 72.9(4) . . ?
C00H C00G C00R 126.0 . . ?
C00R C00G Ru01 122.3(4) . . ?
C00G C00H Ru01 68.9(4) . . ?
C00G C00H C17 126.0 . . ?
C00U C00H Ru01 72.4(4) . . ?
C00U C00H C00G 108.0 . . ?
C00U C00H C17 126.0 . . ?
C17 C00H Ru01 124.4(4) . . ?
C19 C00U Ru01 70.0(4) . . ?
C19 C00U C00X 126.0 . . ?
C00H C00U Ru01 70.1(4) . . ?
C00H C00U C19 108.0 . . ?
C00H C00U C00X 126.0 . . ?
C00X C00U Ru01 125.6(4) . . ?

loop_
_geom_bond_atom_site_label_1
_geom_bond_atom_site_label_2
_geom_bond_distance
_geom_bond_site_symmetry_2
_geom_bond_publ_flag
Ru01 N008 2.13(4) . ?
Ru01 N00B 2.043(14) . ?
Ru01 N00Y 2.12(3) . ?
Ru01 C19 2.178(11) . ?
Ru01 C009 2.126(11) . ?
Ru01 C00G 2.128(10) . ?
Ru01 C00H 2.180(11) . ?
Ru01 C00U 2.211(12) . ?
Br02 B00D 2.03(3) . ?
Br03 B00L 1.954(19) . ?
Br04 B00K 1.953(18) . ?
Br05 B00T 1.96(4) . ?
Br06 B00F 1.95(4) . ?
Br07 B00Z 1.86(4) . ?
N008 C00A 1.16(5) . ?
C00A C00S 1.44(6) . ?
N00B C00J 1.13(2) . ?
C00C C00P 1.45(7) . ?
B00D B00E 1.68(5) . ?
B00D B00K 1.83(5) . ?
B00D B00L 1.83(6) . ?
B00D B00M 1.80(4) . ?
B00D B00T 1.72(5) . ?
B00E C00I 1.60(5) . ?
B00E B00L 1.87(6) . ?
B00E B00M 1.68(5) . ?
B00E B00W 1.77(4) . ?
B00F B00K 1.67(5) . ?
B00F B00N 1.73(5) . ?
B00F B00Q 1.82(6) . ?
B00F B00T 1.73(3) . ?
B00F B00Z 1.88(6) . ?
C00I B00M 1.30(4) . ?
C00I B00N 1.74(3) . ?
C00I B00Q 2.04(4) . ?
C00I B00W 1.81(5) . ?
C00J C00O 1.47(3) . ?
B00K B00L 1.77(3) . ?
B00K B00T 1.87(5) . ?
B00K B00Z 1.75(6) . ?
B00L B00W 1.64(5) . ?
B00L B00Z 1.73(7) . ?
B00M B00N 1.77(4) . ?
B00M B00T 1.79(5) . ?
B00N B00Q 1.76(4) . ?
B00N B00T 1.83(5) . ?
C00P N00Y 1.09(4) . ?
B00Q B00W 1.84(6) . ?
B00Q B00Z 1.76(5) . ?
B00W B00Z 1.86(6) . ?
C19 C009 1.413(6) . ?
C19 C00U 1.413(6) . ?
C19 C11 1.502(7) . ?
C009 C00G 1.413(6) . ?
C009 C00V 1.503(7) . ?
C00G C00H 1.414(6) . ?
C00G C00R 1.503(7) . ?
C00H C00U 1.413(6) . ?
C00H C17 1.503(7) . ?
C00U C00X 1.503(7) . ?

loop_
_exptl_oxdiff_crystal_face_indexfrac_h
_exptl_oxdiff_crystal_face_indexfrac_k
_exptl_oxdiff_crystal_face_indexfrac_l
_exptl_oxdiff_crystal_face_x
_exptl_oxdiff_crystal_face_y
_exptl_oxdiff_crystal_face_z
-7.0894 3.3419 -4.6872 0.0568 0.2517 0.9661
0.9155 11.1813 -1.5757 0.2318 0.9720 0.0383
4.4287 -8.3930 4.1122 -0.1653 -0.7026 -0.6921
-2.0664 -11.0463 0.8913 -0.2310 -0.9664 0.1128
-5.9813 1.5232 -6.5091 -0.2262 0.2097 0.9512
3.7371 3.5794 -7.6336 -0.7248 0.6856 0.0677
7.4323 -0.6373 4.8462 0.0411 -0.0343 -0.9986
-7.7063 -2.7669 3.8261 0.6126 -0.5822 0.5346
-4.8362 2.3769 7.2871 0.9695 -0.2311 0.0812
4.5257 -2.3578 -7.4937 -0.9719 0.2320 -0.0393
